data_2021767
loop_
_publ_author_name
'Guillet, Gary L.'
'Pitts, Skyler L.'
'Sheriff, Kirkland W.'
'Rucker, Donna N.'
'Rogers, Aaryn L.'

_publ_section_title
;
 Synthesis, characterization, and crystal structures of organonickel(II)
 complexes coordinated to novel
 1-bromo-2,6-bis{[(\l^5^-phosphanylidene)imino]methyl}benzene NCN-pincer
 ligands
;
_journal_coeditor_code JX3045
_journal_issue 10
_journal_name_full 'Acta Crystallographica Section C'
_journal_page_first 1381
_journal_page_last 1388
_journal_paper_doi 10.1107/S2053229619012038
_journal_volume 75
_journal_year 2019
_chemical_formula_iupac '[Ni Br (C44 H61 N2 P2)]'
_chemical_formula_moiety 'C44 H61 Br N2 Ni P2'
_chemical_formula_sum 'C44 H61 Br N2 Ni P2'
_chemical_formula_weight 818.50
_chemical_name_systematic
(2,6-Bis{[(dicyclohexylphenyl-\l^5^-phosphanylidene)imino]methyl}phenyl-\k^3^<i>N</i>,<i>C</i>^1^,<i>N</i>')bromidonickel(II)
_space_group_crystal_system monoclinic
_space_group_IT_number 14
_space_group_name_Hall '-P 2ybc'
_space_group_name_H-M_alt 'P 1 21/c 1'
_symmetry_space_group_name_Hall '-P 2ybc'
_symmetry_space_group_name_H-M 'P 1 21/c 1'
_atom_sites_solution_hydrogens mixed
_atom_sites_solution_primary dual
_audit_creation_method
;
Olex2 1.2
(compiled 2017.08.10 svn.r3458 for OlexSys, GUI svn.r5381)
;
_cell_angle_alpha 90
_cell_angle_beta 93.740(5)
_cell_angle_gamma 90
_cell_formula_units_Z 4
_cell_length_a 21.9686(12)
_cell_length_b 10.4728(5)
_cell_length_c 17.5599(9)
_cell_measurement_reflns_used 6324
_cell_measurement_temperature 293(2)
_cell_measurement_theta_max 25.3810
_cell_measurement_theta_min 2.2360
_cell_volume 4031.5(4)
_computing_cell_refinement
;
CrystalClear (Rigaku, 2009)
;
_computing_data_collection
;
CrystalClear (Rigaku, 2009)
;
_computing_data_reduction
;
CrystalClear (Rigaku, 2009)
;
_computing_molecular_graphics
;
OLEX2 (Dolomanov <i>et al.</i>,  2009)
;
_computing_publication_material
;
OLEX2 (Dolomanov <i>et al.</i>,  2009)
;
_computing_structure_refinement
;
SHELXL2014 (Sheldrick, 2015b)
;
_computing_structure_solution
;
SHELXT (Sheldrick, 2015a)
;
_diffrn_ambient_temperature 293(2)
_diffrn_detector 'Rigaku XtaLAB area detector'
_diffrn_detector_area_resol_mean 13.6612
_diffrn_measured_fraction_theta_full 1.000
_diffrn_measured_fraction_theta_max 1.000
_diffrn_measurement_device_type 'Rigaku XtaLAB mini'
_diffrn_measurement_method 'profile data from \w-scans'
_diffrn_radiation_monochromator 'Graphite Monochromator'
_diffrn_radiation_type MoK\a
_diffrn_radiation_wavelength 0.71073
_diffrn_reflns_av_R_equivalents 0.0807
_diffrn_reflns_av_unetI/netI 0.0662
_diffrn_reflns_limit_h_max 28
_diffrn_reflns_limit_h_min -28
_diffrn_reflns_limit_k_max 13
_diffrn_reflns_limit_k_min -13
_diffrn_reflns_limit_l_max 22
_diffrn_reflns_limit_l_min -22
_diffrn_reflns_number 41828
_diffrn_reflns_theta_full 25.242
_diffrn_reflns_theta_max 27.484
_diffrn_reflns_theta_min 1.858
_diffrn_source 'Sealed Tube'
_diffrn_standards_number 0
_exptl_absorpt_coefficient_mu 1.585
_exptl_absorpt_correction_T_max 1.0000
_exptl_absorpt_correction_T_min 0.86615
_exptl_absorpt_correction_type multi-scan
_exptl_absorpt_process_details
;
(<i>REQAB</i>; Rigaku, 1998)
;
_exptl_crystal_colour 'clear dark red'
_exptl_crystal_density_diffrn 1.349
_exptl_crystal_density_method "'not measured"
_exptl_crystal_description plate
_exptl_crystal_F_000 1728
_exptl_crystal_size_max 0.48
_exptl_crystal_size_mid 0.4
_exptl_crystal_size_min 0.12
_refine_diff_density_max 1.112
_refine_diff_density_min -1.135
_refine_ls_extinction_method none
_refine_ls_goodness_of_fit_ref 1.048
_refine_ls_hydrogen_treatment mixed
_refine_ls_matrix_type full
_refine_ls_number_parameters 455
_refine_ls_number_reflns 9264
_refine_ls_number_restraints 52
_refine_ls_restrained_S_all 1.045
_refine_ls_R_factor_all 0.0931
_refine_ls_R_factor_gt 0.0554
_refine_ls_shift/su_max 0.000
_refine_ls_shift/su_mean 0.000
_refine_ls_structure_factor_coef Fsqd
_refine_ls_weighting_details 'w=1/[\s^2^(Fo^2^)+(0.0692P)^2^+6.6008P] where P=(Fo^2^+2Fc^2^)/3'
_refine_ls_weighting_scheme calc
_refine_ls_wR_factor_gt 0.1368
_refine_ls_wR_factor_ref 0.1620
_reflns_number_gt 6380
_reflns_number_total 9264
_reflns_threshold_expression 'I > 2\s(I)'
_cod_data_source_file jx3045sup1.cif
_cod_data_source_block x964b77res
_cod_depositor_comments 'Adding full bibliography for 2021765--2021768.cif.'
_cod_database_code 2021767
_cod_database_fobs_code 2021767
_shelx_space_group_comment
;
The symmetry employed for this shelxl refinement is uniquely defined
by the following loop, which should always be used as a source of
symmetry information in preference to the above space-group names.
They are only intended as comments.
;
_shelx_estimated_absorpt_t_min 0.86615
_shelx_estimated_absorpt_t_max 1.00000

loop_
_space_group_symop_operation_xyz
'x, y, z'
'-x, y+1/2, -z+1/2'
'-x, -y, -z'
'x, -y-1/2, z-1/2'

loop_
_atom_site_type_symbol
_atom_site_label
_atom_site_fract_x
_atom_site_fract_y
_atom_site_fract_z
_atom_site_U_iso_or_equiv
_atom_site_adp_type
_atom_site_calc_flag
_atom_site_occupancy
Br Br1 0.18281(2) 0.70376(4) 0.75036(3) 0.03600(14) Uani d 1
Ni Ni1 0.26610(2) 0.58744(5) 0.69840(3) 0.02076(13) Uani d 1
P P1 0.15297(4) 0.40100(9) 0.63478(5) 0.0193(2) Uani d 1
P P2 0.34939(5) 0.73313(10) 0.83036(6) 0.0221(2) Uani d 1
N N1 0.22422(14) 0.4349(3) 0.65208(18) 0.0213(7) Uani d 1
N N2 0.32978(16) 0.7038(3) 0.74223(18) 0.0252(7) Uani d 1
C C1 0.32847(18) 0.5357(4) 0.6412(2) 0.0235(8) Uani d 1
C C2 0.32298(18) 0.4245(4) 0.5983(2) 0.0231(8) Uani d 1
C C3 0.36983(19) 0.3891(4) 0.5527(2) 0.0311(10) Uani d 1
H H3 0.3666 0.3144 0.5240 0.037 Uiso calc 1
C C4 0.4212(2) 0.4657(5) 0.5501(3) 0.0357(10) Uani d 1
H H4 0.4525 0.4412 0.5200 0.043 Uiso calc 1
C C5 0.4264(2) 0.5780(5) 0.5916(2) 0.0330(10) Uani d 1
H H5 0.4607 0.6296 0.5887 0.040 Uiso calc 1
C C6 0.37988(18) 0.6133(4) 0.6380(2) 0.0255(9) Uani d 1
C C7 0.26592(18) 0.3517(4) 0.6088(2) 0.0261(9) Uani d 1
H H7A 0.2752 0.2738 0.6370 0.031 Uiso calc 1
H H7B 0.2464 0.3290 0.5595 0.031 Uiso calc 1
C C8 0.37808(19) 0.7283(4) 0.6886(2) 0.0281(9) Uani d 1
H H8A 0.4172 0.7405 0.7165 0.034 Uiso calc 1
H H8B 0.3685 0.8042 0.6585 0.034 Uiso calc 1
C C9 0.10555(18) 0.4340(4) 0.7142(2) 0.0240(8) Uani d 1
C C15 0.11633(17) 0.4766(4) 0.5496(2) 0.0215(8) Uani d 1
H H15 0.0765 0.4359 0.5394 0.026 Uiso calc 1
C C16 0.1051(2) 0.6209(4) 0.5620(2) 0.0311(10) Uani d 1
H H16A 0.0803 0.6325 0.6051 0.037 Uiso calc 1
H H16B 0.1438 0.6638 0.5733 0.037 Uiso calc 1
C C17 0.0727(2) 0.6802(4) 0.4905(3) 0.0369(11) Uani d 1
H H17A 0.0324 0.6430 0.4823 0.044 Uiso calc 1
H H17B 0.0679 0.7712 0.4985 0.044 Uiso calc 1
C C18 0.1081(2) 0.6587(5) 0.4202(3) 0.0430(12) Uani d 1
H H18A 0.0850 0.6927 0.3758 0.052 Uiso calc 1
H H18B 0.1466 0.7043 0.4259 0.052 Uiso calc 1
C C19 0.1203(2) 0.5180(5) 0.4082(2) 0.0379(11) Uani d 1
H H19A 0.1454 0.5078 0.3652 0.045 Uiso calc 1
H H19B 0.0819 0.4743 0.3962 0.045 Uiso calc 1
C C20 0.1525(2) 0.4576(5) 0.4790(2) 0.0310(10) Uani d 1
H H20A 0.1926 0.4955 0.4879 0.037 Uiso calc 1
H H20B 0.1578 0.3669 0.4702 0.037 Uiso calc 1
C C21 0.14367(18) 0.2303(4) 0.6209(2) 0.0219(8) Uani d 1
C C22 0.1032(2) 0.1764(4) 0.5645(2) 0.0288(9) Uani d 1
H H22 0.0829 0.2285 0.5283 0.035 Uiso calc 1
C C23 0.0936(2) 0.0449(4) 0.5627(3) 0.0310(10) Uani d 1
H H23 0.0673 0.0093 0.5249 0.037 Uiso calc 1
C C24 0.1230(2) -0.0326(4) 0.6168(3) 0.0333(10) Uani d 1
H H24 0.1158 -0.1201 0.6159 0.040 Uiso calc 1
C C25 0.1633(2) 0.0190(4) 0.6725(3) 0.0297(9) Uani d 1
H H25 0.1832 -0.0335 0.7088 0.036 Uiso calc 1
C C26 0.17368(19) 0.1490(4) 0.6737(2) 0.0267(9) Uani d 1
H H26 0.2013 0.1830 0.7106 0.032 Uiso calc 1
C C27 0.29744(18) 0.6597(4) 0.8946(2) 0.0229(8) Uani d 1
H H27 0.2560 0.6854 0.8772 0.028 Uiso calc 1
C C28 0.3004(2) 0.5131(4) 0.8892(3) 0.0315(10) Uani d 1
H H28A 0.2895 0.4867 0.8371 0.038 Uiso calc 1
H H28B 0.3418 0.4847 0.9025 0.038 Uiso calc 1
C C29 0.2570(2) 0.4510(5) 0.9428(3) 0.0362(11) Uani d 1
H H29A 0.2153 0.4728 0.9262 0.043 Uiso calc 1
H H29B 0.2611 0.3589 0.9400 0.043 Uiso calc 1
C C30 0.2699(2) 0.4939(5) 1.0247(3) 0.0393(11) Uani d 1
H H30A 0.3105 0.4668 1.0428 0.047 Uiso calc 1
H H30B 0.2408 0.4546 1.0567 0.047 Uiso calc 1
C C31 0.2651(2) 0.6386(5) 1.0303(2) 0.0351(10) Uani d 1
H H31A 0.2749 0.6648 1.0826 0.042 Uiso calc 1
H H31B 0.2236 0.6647 1.0162 0.042 Uiso calc 1
C C32 0.3085(2) 0.7056(4) 0.9780(2) 0.0312(10) Uani d 1
H H32A 0.3504 0.6878 0.9958 0.037 Uiso calc 1
H H32B 0.3023 0.7972 0.9803 0.037 Uiso calc 1
C C33 0.35341(18) 0.9034(4) 0.8523(2) 0.0251(8) Uani d 1
H H33 0.3645 0.9125 0.9070 0.030 Uiso calc 1
C C34 0.2906(2) 0.9640(4) 0.8359(3) 0.0329(10) Uani d 1
H H34A 0.2772 0.9494 0.7829 0.039 Uiso calc 1
H H34B 0.2616 0.9232 0.8673 0.039 Uiso calc 1
C C35 0.2913(2) 1.1069(4) 0.8517(3) 0.0410(12) Uani d 1
H H35A 0.2513 1.1421 0.8376 0.049 Uiso calc 1
H H35B 0.2999 1.1212 0.9059 0.049 Uiso calc 1
C C36 0.3385(3) 1.1759(5) 0.8079(3) 0.0526(15) Uani d 1
H H36A 0.3394 1.2654 0.8221 0.063 Uiso calc 1
H H36B 0.3275 1.1703 0.7536 0.063 Uiso calc 1
C C37 0.4015(2) 1.1172(5) 0.8251(3) 0.0449(12) Uani d 1
H H37A 0.4306 1.1594 0.7943 0.054 Uiso calc 1
H H37B 0.4142 1.1313 0.8783 0.054 Uiso calc 1
C C38 0.4017(2) 0.9743(4) 0.8084(3) 0.0348(10) Uani d 1
H H38A 0.4417 0.9396 0.8228 0.042 Uiso calc 1
H H38B 0.3934 0.9606 0.7541 0.042 Uiso calc 1
C C39 0.42352(19) 0.6637(4) 0.8581(2) 0.0286(9) Uani d 1
C C40 0.4396(2) 0.5504(4) 0.8220(3) 0.0360(11) Uani d 1
H H40 0.4146 0.5176 0.7819 0.043 Uiso calc 1
C C41 0.4930(2) 0.4870(5) 0.8460(3) 0.0475(13) Uani d 1
H H41 0.5035 0.4118 0.8220 0.057 Uiso calc 1
C C42 0.5303(3) 0.5345(6) 0.9051(4) 0.0606(17) Uani d 1
H H42 0.5659 0.4912 0.9209 0.073 Uiso calc 1
C C43 0.5152(2) 0.6464(6) 0.9411(3) 0.0540(15) Uani d 1
H H43 0.5408 0.6788 0.9808 0.065 Uiso calc 1
C C44 0.4622(2) 0.7098(5) 0.9179(3) 0.0384(11) Uani d 1
H H44 0.4521 0.7847 0.9426 0.046 Uiso calc 1
C C10 0.1334(2) 0.3798(5) 0.7894(2) 0.0303(9) Uani d 1
H H10A 0.1364 0.2876 0.7856 0.036 Uiso calc 1
H H10B 0.1743 0.4136 0.7994 0.036 Uiso calc 1
C C11 0.0944(2) 0.4146(6) 0.8553(3) 0.0415(12) Uani d 1
H H11A 0.0936 0.5066 0.8613 0.050 Uiso calc 1
H H11B 0.1122 0.3778 0.9023 0.050 Uiso calc 1
C C12 0.0294(2) 0.3649(7) 0.8400(3) 0.0509(14) Uani d 1
H H12A 0.0049 0.3897 0.8816 0.061 Uiso calc 1
H H12B 0.0299 0.2724 0.8374 0.061 Uiso calc 1
C C13 0.0010(2) 0.4189(7) 0.7649(3) 0.0521(15) Uani d 1
H H13A -0.0397 0.3841 0.7552 0.063 Uiso calc 1
H H13B -0.0026 0.5109 0.7692 0.063 Uiso calc 1
C C14 0.03941(19) 0.3865(5) 0.6985(3) 0.0361(11) Uani d 1
H H14A 0.0217 0.4259 0.6523 0.043 Uiso calc 1
H H14B 0.0395 0.2947 0.6908 0.043 Uiso calc 1
H H9 0.104(2) 0.533(4) 0.715(2) 0.029(12) Uiso d 1

loop_
_atom_site_aniso_label
_atom_site_aniso_U_11
_atom_site_aniso_U_22
_atom_site_aniso_U_33
_atom_site_aniso_U_12
_atom_site_aniso_U_13
_atom_site_aniso_U_23
Br1 0.0344(3) 0.0336(3) 0.0398(3) 0.00182(19) 0.00044(19) -0.0061(2)
Ni1 0.0193(3) 0.0219(3) 0.0213(3) -0.0028(2) 0.00286(19) -0.0026(2)
P1 0.0177(5) 0.0211(5) 0.0192(5) -0.0016(4) 0.0020(4) -0.0019(4)
P2 0.0205(5) 0.0226(5) 0.0233(5) -0.0022(4) 0.0018(4) -0.0025(4)
N1 0.0167(16) 0.0225(16) 0.0251(17) 0.0000(13) 0.0046(13) -0.0050(13)
N2 0.0270(18) 0.0264(18) 0.0222(17) -0.0082(14) 0.0025(14) -0.0034(14)
C1 0.0196(19) 0.031(2) 0.0199(19) -0.0039(17) 0.0011(15) 0.0016(16)
C2 0.0204(19) 0.028(2) 0.0213(19) 0.0013(16) 0.0016(15) 0.0004(16)
C3 0.025(2) 0.037(2) 0.032(2) 0.0020(19) 0.0042(17) -0.0080(19)
C4 0.026(2) 0.048(3) 0.035(2) 0.003(2) 0.0111(19) -0.001(2)
C5 0.022(2) 0.049(3) 0.028(2) -0.007(2) 0.0038(17) 0.004(2)
C6 0.024(2) 0.030(2) 0.022(2) -0.0019(17) 0.0029(16) 0.0026(17)
C7 0.024(2) 0.025(2) 0.029(2) 0.0012(17) 0.0053(16) -0.0066(17)
C8 0.023(2) 0.036(2) 0.026(2) -0.0120(18) 0.0021(16) 0.0003(18)
C9 0.020(2) 0.032(2) 0.0206(19) -0.0011(17) 0.0038(15) -0.0025(17)
C15 0.0178(19) 0.025(2) 0.0212(19) -0.0037(16) 0.0000(15) 0.0004(16)
C16 0.040(3) 0.023(2) 0.029(2) -0.0014(19) -0.0055(19) -0.0005(18)
C17 0.045(3) 0.028(2) 0.036(3) -0.001(2) -0.011(2) 0.0035(19)
C18 0.044(3) 0.049(3) 0.033(3) -0.014(2) -0.012(2) 0.017(2)
C19 0.033(2) 0.059(3) 0.022(2) -0.005(2) 0.0013(18) 0.007(2)
C20 0.029(2) 0.040(2) 0.025(2) -0.0004(19) 0.0037(17) 0.0015(19)
C21 0.022(2) 0.0234(19) 0.0210(19) -0.0035(16) 0.0041(15) -0.0012(16)
C22 0.030(2) 0.033(2) 0.024(2) -0.0046(19) 0.0024(17) -0.0013(18)
C23 0.032(2) 0.029(2) 0.032(2) -0.0101(19) -0.0014(18) -0.0020(18)
C24 0.042(3) 0.023(2) 0.036(2) -0.0086(19) 0.009(2) -0.0033(19)
C25 0.029(2) 0.027(2) 0.034(2) 0.0014(18) 0.0084(18) 0.0072(18)
C26 0.025(2) 0.030(2) 0.025(2) -0.0024(17) 0.0024(16) -0.0023(17)
C27 0.021(2) 0.028(2) 0.0199(19) -0.0004(16) 0.0034(15) -0.0037(16)
C28 0.034(2) 0.030(2) 0.032(2) -0.0065(19) 0.0070(19) -0.0010(19)
C29 0.039(3) 0.032(2) 0.039(3) -0.007(2) 0.012(2) 0.000(2)
C30 0.037(3) 0.045(3) 0.037(3) 0.004(2) 0.009(2) 0.009(2)
C31 0.035(3) 0.048(3) 0.023(2) 0.002(2) 0.0064(18) 0.000(2)
C32 0.034(2) 0.035(2) 0.025(2) -0.0002(19) 0.0038(18) -0.0031(18)
C33 0.023(2) 0.024(2) 0.028(2) -0.0004(16) -0.0012(16) 0.0012(17)
C34 0.028(2) 0.028(2) 0.042(3) 0.0038(19) -0.0017(19) -0.005(2)
C35 0.043(3) 0.031(2) 0.048(3) 0.008(2) -0.007(2) -0.007(2)
C36 0.073(4) 0.024(2) 0.058(3) 0.007(3) -0.013(3) 0.001(2)
C37 0.051(3) 0.031(2) 0.052(3) -0.008(2) 0.001(2) 0.000(2)
C38 0.035(3) 0.031(2) 0.038(3) -0.005(2) 0.002(2) -0.001(2)
C39 0.023(2) 0.031(2) 0.032(2) -0.0009(18) 0.0056(17) 0.0046(18)
C40 0.036(3) 0.036(2) 0.037(3) 0.009(2) 0.011(2) 0.000(2)
C41 0.042(3) 0.046(3) 0.057(3) 0.019(2) 0.017(3) 0.008(3)
C42 0.032(3) 0.064(4) 0.085(5) 0.017(3) 0.003(3) 0.028(4)
C43 0.036(3) 0.056(3) 0.068(4) -0.008(3) -0.016(3) 0.017(3)
C44 0.028(2) 0.037(3) 0.050(3) -0.003(2) -0.004(2) -0.004(2)
C10 0.027(2) 0.044(3) 0.021(2) 0.0013(19) 0.0047(16) 0.0033(18)
C11 0.035(2) 0.066(3) 0.024(2) 0.001(2) 0.0078(18) -0.001(2)
C12 0.034(2) 0.090(4) 0.030(2) -0.005(3) 0.0140(19) 0.003(3)
C13 0.025(2) 0.100(5) 0.032(2) 0.000(3) 0.0095(18) -0.008(3)
C14 0.021(2) 0.060(3) 0.027(2) -0.001(2) 0.0043(16) -0.005(2)

loop_
_atom_type_symbol
_atom_type_description
_atom_type_scat_dispersion_real
_atom_type_scat_dispersion_imag
_atom_type_scat_source
C C 0.0033 0.0016 'International Tables Vol C Tables 4.2.6.8 and 6.1.1.4'
H H 0.0000 0.0000 'International Tables Vol C Tables 4.2.6.8 and 6.1.1.4'
Br Br -0.2901 2.4595 'International Tables Vol C Tables 4.2.6.8 and 6.1.1.4'
N N 0.0061 0.0033 'International Tables Vol C Tables 4.2.6.8 and 6.1.1.4'
Ni Ni 0.3393 1.1124 'International Tables Vol C Tables 4.2.6.8 and 6.1.1.4'
P P 0.1023 0.0942 'International Tables Vol C Tables 4.2.6.8 and 6.1.1.4'

loop_
_geom_angle_atom_site_label_1
_geom_angle_atom_site_label_2
_geom_angle_atom_site_label_3
_geom_angle
N1 Ni1 Br1 102.53(9)
N2 Ni1 Br1 94.37(10)
N2 Ni1 N1 162.16(14)
C1 Ni1 Br1 164.55(13)
C1 Ni1 N1 83.17(15)
C1 Ni1 N2 81.94(16)
N1 P1 C9 114.13(18)
N1 P1 C15 115.32(18)
N1 P1 C21 109.95(18)
C9 P1 C15 107.41(18)
C21 P1 C9 102.96(19)
C21 P1 C15 106.07(18)
N2 P2 C27 112.03(18)
N2 P2 C33 113.35(19)
N2 P2 C39 111.06(19)
C33 P2 C27 107.71(18)
C39 P2 C27 104.52(19)
C39 P2 C33 107.69(19)
P1 N1 Ni1 132.07(19)
C7 N1 Ni1 113.0(2)
C7 N1 P1 113.1(3)
P2 N2 Ni1 129.2(2)
C8 N2 Ni1 112.1(2)
C8 N2 P2 114.8(3)
C2 C1 Ni1 120.2(3)
C2 C1 C6 120.6(4)
C6 C1 Ni1 119.1(3)
C1 C2 C3 119.6(4)
C1 C2 C7 114.1(3)
C3 C2 C7 126.4(4)
C4 C3 C2 119.8(4)
C5 C4 C3 120.9(4)
C4 C5 C6 119.5(4)
C1 C6 C5 119.6(4)
C1 C6 C8 113.1(4)
C5 C6 C8 127.3(4)
C2 C7 N1 108.1(3)
N2 C8 C6 106.5(3)
C10 C9 P1 111.9(3)
C10 C9 C14 110.7(4)
C14 C9 P1 112.3(3)
C16 C15 P1 111.9(3)
C20 C15 P1 112.5(3)
C20 C15 C16 109.7(3)
C17 C16 C15 110.5(3)
C18 C17 C16 111.8(4)
C19 C18 C17 111.2(4)
C18 C19 C20 111.5(4)
C19 C20 C15 111.6(4)
C22 C21 P1 123.4(3)
C26 C21 P1 118.0(3)
C26 C21 C22 118.3(4)
C23 C22 C21 120.1(4)
C24 C23 C22 120.2(4)
C23 C24 C25 120.4(4)
C26 C25 C24 119.6(4)
C25 C26 C21 121.5(4)
C28 C27 P2 110.5(3)
C28 C27 C32 111.4(3)
C32 C27 P2 112.9(3)
C29 C28 C27 110.8(4)
C30 C29 C28 111.9(4)
C29 C30 C31 110.3(4)
C30 C31 C32 111.6(4)
C31 C32 C27 111.0(4)
C34 C33 P2 109.6(3)
C34 C33 C38 110.3(4)
C38 C33 P2 113.0(3)
C35 C34 C33 112.1(4)
C36 C35 C34 112.1(4)
C35 C36 C37 110.5(4)
C38 C37 C36 111.8(4)
C37 C38 C33 111.5(4)
C40 C39 P2 117.8(3)
C44 C39 P2 123.6(3)
C44 C39 C40 118.3(4)
C41 C40 C39 120.0(5)
C42 C41 C40 120.5(5)
C41 C42 C43 120.3(5)
C44 C43 C42 119.8(5)
C43 C44 C39 121.1(5)
C11 C10 C9 110.6(4)
C10 C11 C12 110.5(4)
C11 C12 C13 110.4(4)
C14 C13 C12 111.3(4)
C13 C14 C9 110.7(4)

loop_
_geom_bond_atom_site_label_1
_geom_bond_atom_site_label_2
_geom_bond_distance
Br1 Ni1 2.4253(7)
Ni1 N1 1.991(3)
Ni1 N2 1.973(3)
Ni1 C1 1.833(4)
P1 N1 1.614(3)
P1 C9 1.827(4)
P1 C15 1.831(4)
P1 C21 1.814(4)
P2 N2 1.609(3)
P2 C27 1.827(4)
P2 C33 1.825(4)
P2 C39 1.821(4)
N1 C7 1.506(5)
N2 C8 1.487(5)
C1 C2 1.387(6)
C1 C6 1.395(6)
C2 C3 1.396(6)
C2 C7 1.489(6)
C3 C4 1.387(6)
C4 C5 1.386(7)
C5 C6 1.398(6)
C6 C8 1.498(6)
C9 C10 1.529(6)
C9 C14 1.544(6)
C15 C16 1.549(6)
C15 C20 1.529(5)
C16 C17 1.532(6)
C17 C18 1.518(7)
C18 C19 1.515(7)
C19 C20 1.527(6)
C21 C22 1.405(6)
C21 C26 1.393(6)
C22 C23 1.393(6)
C23 C24 1.379(6)
C24 C25 1.385(6)
C25 C26 1.380(6)
C27 C28 1.540(6)
C27 C32 1.545(5)
C28 C29 1.528(6)
C29 C30 1.516(7)
C30 C31 1.523(7)
C31 C32 1.534(6)
C33 C34 1.529(6)
C33 C38 1.541(6)
C34 C35 1.522(6)
C35 C36 1.514(8)
C36 C37 1.526(8)
C37 C38 1.525(6)
C39 C40 1.401(6)
C39 C44 1.395(6)
C40 C41 1.389(7)
C41 C42 1.372(8)
C42 C43 1.382(9)
C43 C44 1.379(7)
C10 C11 1.527(6)
C11 C12 1.528(7)
C12 C13 1.529(7)
C13 C14 1.522(6)
